data_7710338
loop_
_publ_author_name
'Wu, Tengdie'
'Wang, Shen'
'Lv, Yongxin'
'Fu, Tianyue'
'Jiang, Jinhai'
'Lu, Xin'
'Yu, Zhi-Peng'
'zhang, jie'
'Wang, Lianke'
'Zhou, Hong-Ping'

_publ_section_title
;
 A New Bis(thioether)-Dipyrrin N2S2 Ligand and Its Coordination Behaviors
 to Nickel, Copper and Zinc
;
_journal_name_full 'Dalton Transactions'
_journal_paper_doi 10.1039/D2DT01282K
_journal_year 2022
_chemical_formula_moiety 'C33 H25 Cl Cu F6 N2 S2'
_chemical_formula_sum 'C33 H25 Cl Cu F6 N2 S2'
_chemical_formula_weight 726.66
_space_group_crystal_system triclinic
_space_group_IT_number 2
_space_group_name_Hall '-P 1'
_space_group_name_H-M_alt 'P -1'
_atom_sites_solution_hydrogens mixed
_atom_sites_solution_primary dual
_audit_creation_date 2022-03-21
_audit_creation_method
;
Olex2 1.5
(compiled 2021.12.09 svn.r5202d8cf for OlexSys, GUI svn.r6439)
;
_audit_update_record
;
2022-04-06 deposited with the CCDC.	2022-05-25 downloaded from the CCDC.
;
_cell_angle_alpha 69.500(2)
_cell_angle_beta 69.628(2)
_cell_angle_gamma 62.269(2)
_cell_formula_units_Z 4
_cell_length_a 16.2289(19)
_cell_length_b 16.6073(19)
_cell_length_c 17.416(2)
_cell_measurement_reflns_used 6741
_cell_measurement_temperature 296(2)
_cell_measurement_theta_max 21.666
_cell_measurement_theta_min 2.400
_cell_volume 3793.4(8)
_computing_cell_refinement 'SAINT v8.34A (Bruker, 2013)'
_computing_data_reduction 'SAINT v8.34A (Bruker, 2013)'
_computing_molecular_graphics 'Olex2 1.5 (Dolomanov et al., 2009)'
_computing_publication_material 'Olex2 1.5 (Dolomanov et al., 2009)'
_computing_structure_refinement 'SHELXL 2014/7 (Sheldrick, 2015)'
_computing_structure_solution 'SHELXT 2014/5 (Sheldrick, 2014)'
_diffrn_ambient_temperature 296.15
_diffrn_detector_area_resol_mean 8
_diffrn_measured_fraction_theta_full 0.991
_diffrn_measured_fraction_theta_max 0.991
_diffrn_measurement_device_type 'Bruker SMART APEX II CCD area detector'
_diffrn_measurement_method '\w and \f scans'
_diffrn_radiation_monochromator graphite
_diffrn_radiation_type MoK\a
_diffrn_radiation_wavelength 0.71073
_diffrn_reflns_av_R_equivalents 0.0331
_diffrn_reflns_av_unetI/netI 0.0536
_diffrn_reflns_Laue_measured_fraction_full 0.991
_diffrn_reflns_Laue_measured_fraction_max 0.991
_diffrn_reflns_limit_h_max 19
_diffrn_reflns_limit_h_min -18
_diffrn_reflns_limit_k_max 19
_diffrn_reflns_limit_k_min -19
_diffrn_reflns_limit_l_max 20
_diffrn_reflns_limit_l_min -20
_diffrn_reflns_number 27615
_diffrn_reflns_point_group_measured_fraction_full 0.991
_diffrn_reflns_point_group_measured_fraction_max 0.991
_diffrn_reflns_theta_full 24.999
_diffrn_reflns_theta_max 24.999
_diffrn_reflns_theta_min 1.454
_diffrn_source 'sealed tube'
_diffrn_source_current 30.0
_diffrn_source_power 1.5
_diffrn_source_voltage 50.0
_exptl_absorpt_coefficient_mu 0.808
_exptl_absorpt_correction_T_max 0.7456
_exptl_absorpt_correction_T_min 0.6377
_exptl_absorpt_correction_type multi-scan
_exptl_absorpt_process_details
;
SADABS-2014/5 (Bruker,2014/5) was used for absorption correction.
wR2(int) was 0.1102 before and 0.0432 after correction.
The Ratio of minimum to maximum transmission is 0.8553.
The \l/2 correction factor is 0.00150.
;
_exptl_crystal_colour black
_exptl_crystal_colour_primary black
_exptl_crystal_density_diffrn 1.272
_exptl_crystal_description plate
_exptl_crystal_F_000 1476
_exptl_crystal_size_max 0.31
_exptl_crystal_size_mid 0.25
_exptl_crystal_size_min 0.12
_refine_diff_density_max 2.453
_refine_diff_density_min -1.122
_refine_diff_density_rms 0.085
_refine_ls_extinction_method none
_refine_ls_goodness_of_fit_ref 1.032
_refine_ls_hydrogen_treatment constr
_refine_ls_matrix_type full
_refine_ls_number_parameters 967
_refine_ls_number_reflns 13245
_refine_ls_number_restraints 726
_refine_ls_restrained_S_all 1.039
_refine_ls_R_factor_all 0.1090
_refine_ls_R_factor_gt 0.0766
_refine_ls_shift/su_max 0.000
_refine_ls_shift/su_mean 0.000
_refine_ls_structure_factor_coef Fsqd
_refine_ls_weighting_details 'w=1/[\s^2^(Fo^2^)+(0.1235P)^2^+6.5838P] where P=(Fo^2^+2Fc^2^)/3'
_refine_ls_weighting_scheme calc
_refine_ls_wR_factor_gt 0.2147
_refine_ls_wR_factor_ref 0.2412
_reflns_Friedel_coverage 0.000
_reflns_number_gt 8681
_reflns_number_total 13245
_reflns_threshold_expression 'I > 2\s(I)'
_cod_data_source_file d2dt01282k2.cif
_cod_data_source_block 1_CCDC2
_cod_database_code 7710338
_shelx_shelxl_version_number 2014/7
_shelx_space_group_comment
;
The symmetry employed for this shelxl refinement is uniquely defined
by the following loop, which should always be used as a source of
symmetry information in preference to the above space-group names.
They are only intended as comments.
;
_shelx_estimated_absorpt_t_max 0.909
_shelx_estimated_absorpt_t_min 0.788
_olex2_refinement_description
;
1. Fixed Uiso
 At 1.2 times of:
  All C(H) groups
 At 1.5 times of:
  All C(H,H,H) groups
2. Restrained distances
 S2-C66 = S2-C32
 1.82 with sigma of 0.02
 F6A-C16A = C16A-F5A
 1.38 with sigma of 0.02
 F5A-C16A = C16A-F4A
 1.38 with sigma of 0.02
 F6A-C16A = C16A-F4A
 1.38 with sigma of 0.02
 F2-C19 = C19-F3
 1.38 with sigma of 0.02
 F3A-C19A = C19A-F2A
 1.38 with sigma of 0.02
 F1-C19 = C19-F3
 1.38 with sigma of 0.02
 F2-C19 = C19-F1
 1.38 with sigma of 0.02
 F2A-C19A = C19A-F1A
 1.38 with sigma of 0.02
 F1A-C19A = C19A-F3A
 1.38 with sigma of 0.02
 F10-C49 = C49-F11
 1.38 with sigma of 0.02
 F10A-C49A = C49A-F11A
 1.38 with sigma of 0.02
 F12-C49 = C49-F11
 1.38 with sigma of 0.02
 F12-C49 = C49-F10
 1.38 with sigma of 0.02
 F10A-C49A = C49A-F12A
 1.38 with sigma of 0.02
 F11A-C49A = C49A-F12A
 1.38 with sigma of 0.02
 F8A-C52 = C52-F7A
 1.38 with sigma of 0.02
 F7-C52 = C52-F8
 1.38 with sigma of 0.02
 F9A-C52 = C52-F8A
 1.38 with sigma of 0.02
 F9-C52 = C52-F8
 1.38 with sigma of 0.02
 F7-C52 = C52-F9
 1.38 with sigma of 0.02
 F7A-C52 = C52-F9A
 1.38 with sigma of 0.02
 F6A-F5A
 2.254 with sigma of 0.04
 F5A-F4A
 2.254 with sigma of 0.04
 F6A-F4A
 2.254 with sigma of 0.04
 F3A-F2A
 2.254 with sigma of 0.04
 F1A-F3A
 2.254 with sigma of 0.04
 F2-F1
 2.254 with sigma of 0.04
 F1-F3
 2.254 with sigma of 0.04
 F2-F3
 2.254 with sigma of 0.04
 F2A-F1A
 2.254 with sigma of 0.04
 F12-F11
 2.254 with sigma of 0.04
 F10-F11
 2.254 with sigma of 0.04
 F10A-F12A
 2.254 with sigma of 0.04
 F12-F10
 2.254 with sigma of 0.04
 F10A-F11A
 2.254 with sigma of 0.04
 F11A-F12A
 2.254 with sigma of 0.04
 F9A-F8A
 2.254 with sigma of 0.04
 F9-F8
 2.254 with sigma of 0.04
 F7-F8
 2.254 with sigma of 0.04
 F7-F9
 2.254 with sigma of 0.04
 F7A-F9A
 2.254 with sigma of 0.04
 F8A-F7A
 2.254 with sigma of 0.04
 S2-C66 \\sim S2-C32
 with sigma of 0.02
 F4-C16 \\sim F6A-C16A \\sim F6-C16 \\sim F5A-C16A \\sim F5-C16 \\sim F4A-C16A
 with sigma of 0.02
 C16-C15 \\sim C16A-C15
 with sigma of 0.02
 C19-C18 \\sim C19A-C18
 with sigma of 0.02
 C49A-C48 \\sim C49-C48
 with sigma of 0.02
3. Uiso/Uaniso restraints and constraints
F4 \\sim F5 \\sim F6 \\sim C16 \\sim C16A \\sim F4A \\sim F5A \\sim F6A: within
2A with sigma of 0.01 and sigma for terminal atoms of 0.02 within 2A
C19 \\sim F1 \\sim F3 \\sim F2 \\sim C19A \\sim F3A \\sim F1A \\sim F2A: within
2A with sigma of 0.01 and sigma for terminal atoms of 0.02 within 2A
F12 \\sim F11 \\sim F10 \\sim C49 \\sim C49A \\sim F11A \\sim F10A \\sim F12A:
within 2A with sigma of 0.01 and sigma for terminal atoms of 0.02 within 2A
F7 \\sim F8 \\sim F9 \\sim C52 \\sim F8A \\sim F7A \\sim F9A: within 2A with
sigma of 0.01 and sigma for terminal atoms of 0.02 within 2A
Uanis(C66) \\sim Ueq, Uanis(C32) \\sim Ueq: with sigma of 0.001 and sigma for
terminal atoms of 0.002
4. Rigid body (RIGU) restrains
 C48
 with sigma for 1-2 distances of 0.001 and sigma for 1-3 distances of 0.002
 C16, F6, F4, F5, C15
 with sigma for 1-2 distances of 0.01 and sigma for 1-3 distances of 0.02
 F6A, C16A, F4A, F5A, C15
 with sigma for 1-2 distances of 0.01 and sigma for 1-3 distances of 0.02
 C18
 with sigma for 1-2 distances of 0.01 and sigma for 1-3 distances of 0.02
 C19, F1, C18, F2, F3
 with sigma for 1-2 distances of 0.01 and sigma for 1-3 distances of 0.02
 C18, F2A, C19A, F3A, F1A
 with sigma for 1-2 distances of 0.01 and sigma for 1-3 distances of 0.02
 C48, C49A, F10A, F12A, F11A
 with sigma for 1-2 distances of 0.01 and sigma for 1-3 distances of 0.02
 C48, C49, F10, F11, F12
 with sigma for 1-2 distances of 0.01 and sigma for 1-3 distances of 0.02
 F8A, F7A, F9A, C52
 with sigma for 1-2 distances of 0.01 and sigma for 1-3 distances of 0.02
 F8, F7, F9, C52
 with sigma for 1-2 distances of 0.01 and sigma for 1-3 distances of 0.02
5. Others
 Sof(C16A)=Sof(F4A)=Sof(F5A)=Sof(F6A)=Sof(C66)=Sof(H66A)=Sof(H66B)=Sof(H66C)=1-
 FVAR(1)
 Sof(F4)=Sof(F5)=Sof(F6)=Sof(C16)=Sof(C32)=Sof(H32A)=Sof(H32B)=Sof(H32C)=FVAR(1)
 Sof(C19A)=Sof(F3A)=Sof(F1A)=Sof(F2A)=1-FVAR(2)
 Sof(C19)=Sof(F1)=Sof(F3)=Sof(F2)=FVAR(2)
 Sof(C49A)=Sof(F11A)=Sof(F10A)=Sof(F12A)=1-FVAR(3)
 Sof(F12)=Sof(F11)=Sof(F10)=Sof(C49)=FVAR(3)
 Sof(F8A)=Sof(F7A)=Sof(F9A)=1-FVAR(4)
 Sof(F7)=Sof(F8)=Sof(F9)=FVAR(4)
6.a Riding coordinates:
 C66(H66A,H66B,H66C)
6.b Aromatic/amide H refined with riding coordinates:
 C3(H3), C4(H4), C6(H6), C9(H9), C10(H10), C14(H14), C17(H17), C20(H20),
 C22(H22), C23(H23), C26(H26), C29(H29), C30(H30), C35(H35), C36(H36), C39(H39),
  C42(H42), C43(H43), C47(H47), C50(H50), C53(H53), C55(H55), C56(H56),
 C59(H59), C62(H62), C63(H63)
6.c Idealised Me refined as rotating group:
 C1(H1A,H1B,H1C), C02H(H02A,H02B,H02C), C28(H28A,H28B,H28C), C33(H33A,H33B,
 H33C), C38(H38A,H38B,H38C), C61(H61A,H61B,H61C), C65(H65A,H65B,H65C), C32(H32A,
 H32B,H32C)
;
_smtbx_masks_special_details
;
A solvent mask was calculated and 211 electrons were 
found in a volume of 708\%A^3^ in 1 void per unit cell. 
This is consistent with the presence of 
1[CHCl3] per Asymmetric Unit 
which account for 232 electrons 
per unit cell.
;
_smtbx_masks_void_probe_radius 1.2
_smtbx_masks_void_truncation_radius 1.2
_olex2_submission_special_instructions 'No special instructions were received'

loop_
_space_group_symop_operation_xyz
'x, y, z'
'-x, -y, -z'

loop_
_atom_site_label
_atom_site_type_symbol
_atom_site_fract_x
_atom_site_fract_y
_atom_site_fract_z
_atom_site_U_iso_or_equiv
_atom_site_adp_type
_atom_site_occupancy
_atom_site_site_symmetry_order
_atom_site_calc_flag
_atom_site_refinement_flags_posn
_atom_site_refinement_flags_adp
_atom_site_refinement_flags_occupancy
_atom_site_disorder_assembly
_atom_site_disorder_group
Cu1 Cu 0.44984(5) 0.41821(5) 0.32863(5) 0.0532(2) Uani 1 1 d . . . . .
Cl1 Cl 0.55281(17) 0.35199(17) 0.41625(16) 0.1034(7) Uani 1 1 d . . . . .
S1 S 0.41874(12) 0.55922(12) 0.35127(12) 0.0691(5) Uani 1 1 d . . . . .
S2 S 0.56417(15) 0.45967(14) 0.18214(13) 0.0825(6) Uani 1 1 d D . . . .
F4 F 0.1366(13) 0.0274(11) 0.5657(9) 0.168(4) Uani 0.617(11) 1 d D U P A 1
F5 F 0.2667(13) 0.0172(11) 0.5864(9) 0.178(5) Uani 0.617(11) 1 d D U P A 1
F6 F 0.1281(11) 0.1367(9) 0.6068(6) 0.162(4) Uani 0.617(11) 1 d D U P A 1
N1 N 0.3162(3) 0.4550(3) 0.3245(3) 0.0517(11) Uani 1 1 d . . . . .
N2 N 0.4917(3) 0.3017(3) 0.2973(3) 0.0492(11) Uani 1 1 d . . . . .
C1 C 0.3610(7) 0.5486(7) 0.4603(6) 0.112(3) Uani 1 1 d . . . . .
H1A H 0.3026 0.5417 0.4694 0.168 Uiso 1 1 calc R U . . .
H1B H 0.3472 0.6036 0.4772 0.168 Uiso 1 1 calc R U . . .
H1C H 0.4023 0.4949 0.4930 0.168 Uiso 1 1 calc R U . . .
C2 C 0.3211(5) 0.6463(4) 0.3054(5) 0.0727(19) Uani 1 1 d . . . . .
C02H C 0.0846(8) 0.8759(6) 0.2052(9) 0.146(5) Uani 1 1 d . . . . .
H02A H 0.0859 0.8711 0.1513 0.220 Uiso 1 1 calc R U . . .
H02B H 0.0874 0.9342 0.1996 0.220 Uiso 1 1 calc R U . . .
H02C H 0.0266 0.8729 0.2440 0.220 Uiso 1 1 calc R U . . .
C3 C 0.3192(7) 0.7361(6) 0.2774(7) 0.109(3) Uani 1 1 d . . . . .
H3 H 0.3691 0.7470 0.2804 0.131 Uiso 1 1 calc R U . . .
C4 C 0.2434(7) 0.8102(6) 0.2448(7) 0.119(4) Uani 1 1 d . . . . .
H4 H 0.2424 0.8703 0.2275 0.142 Uiso 1 1 calc R U . . .
C5 C 0.1703(7) 0.7952(5) 0.2380(6) 0.099(3) Uani 1 1 d . . . . .
C6 C 0.1724(5) 0.7062(5) 0.2651(5) 0.077(2) Uani 1 1 d . . . . .
H6 H 0.1225 0.6959 0.2611 0.093 Uiso 1 1 calc R U . . .
C7 C 0.2476(4) 0.6304(4) 0.2986(4) 0.0599(15) Uani 1 1 d . . . . .
C8 C 0.2412(4) 0.5383(4) 0.3236(4) 0.0541(14) Uani 1 1 d . . . . .
C9 C 0.1539(4) 0.5249(4) 0.3456(4) 0.0610(16) Uani 1 1 d . . . . .
H9 H 0.0924 0.5710 0.3500 0.073 Uiso 1 1 calc R U . . .
C10 C 0.1783(4) 0.4325(4) 0.3588(4) 0.0581(15) Uani 1 1 d . . . . .
H10 H 0.1364 0.4030 0.3741 0.070 Uiso 1 1 calc R U . . .
C11 C 0.2783(4) 0.3886(4) 0.3453(3) 0.0475(13) Uani 1 1 d . . . . .
C12 C 0.3342(4) 0.2938(4) 0.3446(3) 0.0510(13) Uani 1 1 d . . . . .
C13 C 0.2795(4) 0.2328(4) 0.3665(4) 0.0545(14) Uani 1 1 d . . . . .
C14 C 0.2616(5) 0.1812(5) 0.4479(4) 0.0731(19) Uani 1 1 d . . . . .
H14 H 0.2821 0.1849 0.4898 0.088 Uiso 1 1 calc R U . . .
C15 C 0.2138(6) 0.1249(5) 0.4667(5) 0.085(2) Uani 1 1 d D U . . .
C16 C 0.1877(12) 0.0760(11) 0.5573(10) 0.153(5) Uani 0.617(11) 1 d D U P A 1
C17 C 0.1813(6) 0.1190(5) 0.4065(6) 0.085(2) Uani 1 1 d . . . . .
H17 H 0.1486 0.0806 0.4203 0.102 Uiso 1 1 calc R U . . .
C18 C 0.1975(5) 0.1702(5) 0.3264(5) 0.075(2) Uani 1 1 d D U . . .
C20 C 0.2460(5) 0.2274(5) 0.3068(5) 0.0655(17) Uani 1 1 d . . . . .
H20 H 0.2560 0.2628 0.2523 0.079 Uiso 1 1 calc R U . . .
C21 C 0.4325(4) 0.2529(4) 0.3207(4) 0.0524(14) Uani 1 1 d . . . . .
C22 C 0.4902(5) 0.1609(4) 0.3086(4) 0.0661(17) Uani 1 1 d . . . . .
H22 H 0.4694 0.1136 0.3197 0.079 Uiso 1 1 calc R U . . .
C23 C 0.5817(5) 0.1551(4) 0.2778(5) 0.0697(18) Uani 1 1 d . . . . .
H23 H 0.6350 0.1029 0.2635 0.084 Uiso 1 1 calc R U . . .
C24 C 0.5813(4) 0.2430(4) 0.2715(4) 0.0573(15) Uani 1 1 d . . . . .
C25 C 0.6654(4) 0.2672(4) 0.2405(4) 0.0556(14) Uani 1 1 d . . . . .
C26 C 0.7526(5) 0.1961(5) 0.2527(4) 0.0645(16) Uani 1 1 d . . . . .
H26 H 0.7541 0.1364 0.2799 0.077 Uiso 1 1 calc R U . . .
C27 C 0.8383(5) 0.2087(5) 0.2265(4) 0.0673(17) Uani 1 1 d . . . . .
C28 C 0.9298(6) 0.1290(6) 0.2420(6) 0.100(3) Uani 1 1 d . . . . .
H28A H 0.9335 0.1176 0.2989 0.151 Uiso 1 1 calc R U . . .
H28B H 0.9826 0.1440 0.2041 0.151 Uiso 1 1 calc R U . . .
H28C H 0.9323 0.0741 0.2328 0.151 Uiso 1 1 calc R U . . .
C29 C 0.8340(5) 0.2989(5) 0.1870(5) 0.0750(19) Uani 1 1 d . . . . .
H29 H 0.8892 0.3106 0.1700 0.090 Uiso 1 1 calc R U . . .
C30 C 0.7515(6) 0.3688(5) 0.1731(4) 0.080(2) Uani 1 1 d . . . . .
H30 H 0.7513 0.4279 0.1453 0.096 Uiso 1 1 calc R U . . .
C31 C 0.6643(5) 0.3569(4) 0.1987(4) 0.0658(17) Uani 1 1 d . . . . .
Cu2 Cu 0.09064(5) 0.40427(5) 0.75844(4) 0.0529(2) Uani 1 1 d . . . . .
Cl2 Cl 0.06591(14) 0.28848(13) 0.73927(12) 0.0754(5) Uani 1 1 d . . . . .
S3 S 0.08751(12) 0.47218(13) 0.61724(10) 0.0658(4) Uani 1 1 d . . . . .
S4 S -0.07767(13) 0.52336(12) 0.81983(11) 0.0670(4) Uani 1 1 d . . . . .
F7 F 0.5313(9) 0.0031(8) 0.8583(10) 0.124(4) Uani 0.674(19) 1 d D U P B 1
F8 F 0.6327(8) 0.0623(10) 0.8048(8) 0.116(4) Uani 0.674(19) 1 d D U P B 1
F9 F 0.6167(9) -0.0169(7) 0.9363(7) 0.121(4) Uani 0.674(19) 1 d D U P B 1
N3 N 0.0913(3) 0.3464(3) 0.8771(3) 0.0541(12) Uani 1 1 d . . . . .
N4 N 0.1915(3) 0.4454(3) 0.7469(3) 0.0537(12) Uani 1 1 d . . . . .
C33 C -0.0503(7) 0.5515(6) 0.8972(5) 0.093(2) Uani 1 1 d . . . . .
H33A H 0.0044 0.5005 0.9161 0.139 Uiso 1 1 calc R U . . .
H33B H -0.1040 0.5621 0.9442 0.139 Uiso 1 1 calc R U . . .
H33C H -0.0367 0.6068 0.8724 0.139 Uiso 1 1 calc R U . . .
C34 C -0.1239(4) 0.4358(4) 0.8799(4) 0.0597(15) Uani 1 1 d . . . . .
C35 C -0.2143(5) 0.4534(5) 0.8753(5) 0.0719(19) Uani 1 1 d . . . . .
H35 H -0.2493 0.5112 0.8452 0.086 Uiso 1 1 calc R U . . .
C36 C -0.2540(5) 0.3873(6) 0.9144(5) 0.084(2) Uani 1 1 d . . . . .
H36 H -0.3133 0.3999 0.9072 0.101 Uiso 1 1 calc R U . . .
C37 C -0.2065(5) 0.3025(6) 0.9641(5) 0.076(2) Uani 1 1 d . . . . .
C38 C -0.2493(6) 0.2312(7) 1.0076(6) 0.107(3) Uani 1 1 d . . . . .
H38A H -0.2061 0.1773 1.0385 0.161 Uiso 1 1 calc R U . . .
H38B H -0.2606 0.2132 0.9667 0.161 Uiso 1 1 calc R U . . .
H38C H -0.3086 0.2571 1.0457 0.161 Uiso 1 1 calc R U . . .
C39 C -0.1166(5) 0.2860(5) 0.9701(4) 0.0650(16) Uani 1 1 d . . . . .
H39 H -0.0841 0.2302 1.0040 0.078 Uiso 1 1 calc R U . . .
C40 C -0.0732(4) 0.3485(4) 0.9283(4) 0.0566(15) Uani 1 1 d . . . . .
C41 C 0.0256(4) 0.3181(4) 0.9370(4) 0.0518(13) Uani 1 1 d . . . . .
C42 C 0.0654(5) 0.2566(5) 1.0064(4) 0.0642(16) Uani 1 1 d . . . . .
H42 H 0.0334 0.2293 1.0565 0.077 Uiso 1 1 calc R U . . .
C43 C 0.1577(5) 0.2443(4) 0.9877(4) 0.0605(15) Uani 1 1 d . . . . .
H43 H 0.2015 0.2057 1.0215 0.073 Uiso 1 1 calc R U . . .
C44 C 0.1754(4) 0.3021(4) 0.9058(4) 0.0542(14) Uani 1 1 d . . . . .
C45 C 0.2568(4) 0.3192(4) 0.8626(4) 0.0530(14) Uani 1 1 d . . . . .
C46 C 0.3443(4) 0.2640(4) 0.8989(4) 0.0556(14) Uani 1 1 d . . . . .
C47 C 0.3557(5) 0.2924(5) 0.9586(5) 0.074(2) Uani 1 1 d . . . . .
H47 H 0.3090 0.3453 0.9775 0.089 Uiso 1 1 calc R U . . .
C48 C 0.4384(5) 0.2409(6) 0.9905(5) 0.082(2) Uani 1 1 d D U . . .
C50 C 0.5072(5) 0.1636(6) 0.9629(5) 0.075(2) Uani 1 1 d . . . . .
H50 H 0.5623 0.1310 0.9840 0.090 Uiso 1 1 calc R U . . .
C51 C 0.4970(5) 0.1332(5) 0.9050(4) 0.0698(18) Uani 1 1 d . . . . .
C52 C 0.5703(6) 0.0498(6) 0.8765(5) 0.103(2) Uani 1 1 d D U . . .
C53 C 0.4130(5) 0.1847(5) 0.8727(4) 0.0671(17) Uani 1 1 d . . . . .
H53 H 0.4045 0.1646 0.8336 0.080 Uiso 1 1 calc R U . . .
C54 C 0.2646(4) 0.3880(4) 0.7889(4) 0.0543(14) Uani 1 1 d . . . . .
C55 C 0.3420(5) 0.4180(5) 0.7515(4) 0.0670(17) Uani 1 1 d . . . . .
H55 H 0.4003 0.3902 0.7669 0.080 Uiso 1 1 calc R U . . .
C56 C 0.3143(5) 0.4945(5) 0.6893(4) 0.0716(19) Uani 1 1 d . . . . .
H56 H 0.3497 0.5300 0.6546 0.086 Uiso 1 1 calc R U . . .
C57 C 0.2214(5) 0.5105(4) 0.6869(4) 0.0577(15) Uani 1 1 d . . . . .
C58 C 0.1648(5) 0.5866(4) 0.6280(4) 0.0620(16) Uani 1 1 d . . . . .
C59 C 0.1762(6) 0.6709(5) 0.6017(5) 0.083(2) Uani 1 1 d . . . . .
H59 H 0.2160 0.6787 0.6237 0.100 Uiso 1 1 calc R U . . .
C60 C 0.1273(8) 0.7450(6) 0.5415(6) 0.107(3) Uani 1 1 d . . . . .
C61 C 0.1455(12) 0.8357(7) 0.5150(9) 0.177(6) Uani 1 1 d . . . . .
H61A H 0.1882 0.8388 0.4607 0.266 Uiso 1 1 calc R U . . .
H61B H 0.1735 0.8356 0.5554 0.266 Uiso 1 1 calc R U . . .
H61C H 0.0860 0.8889 0.5126 0.266 Uiso 1 1 calc R U . . .
C62 C 0.0744(7) 0.7315(7) 0.5076(6) 0.101(3) Uani 1 1 d . . . . .
H62 H 0.0449 0.7796 0.4663 0.121 Uiso 1 1 calc R U . . .
C63 C 0.0616(6) 0.6502(6) 0.5307(5) 0.085(2) Uani 1 1 d . . . . .
H63 H 0.0232 0.6434 0.5063 0.103 Uiso 1 1 calc R U . . .
C64 C 0.1072(4) 0.5768(5) 0.5917(4) 0.0635(16) Uani 1 1 d . . . . .
C65 C 0.2041(5) 0.3949(5) 0.5684(5) 0.082(2) Uani 1 1 d . . . . .
H65A H 0.2528 0.3923 0.5896 0.123 Uiso 1 1 calc R U . . .
H65B H 0.2158 0.4185 0.5086 0.123 Uiso 1 1 calc R U . . .
H65C H 0.2049 0.3334 0.5815 0.123 Uiso 1 1 calc R U . . .
C16A C 0.2059(17) 0.0597(13) 0.5535(11) 0.157(5) Uani 0.383(11) 1 d D U P A 2
F4A F 0.2464(19) -0.0315(12) 0.5479(12) 0.175(6) Uani 0.383(11) 1 d D U P A 2
F5A F 0.245(2) 0.0684(17) 0.6067(13) 0.154(6) Uani 0.383(11) 1 d D U P A 2
F6A F 0.1125(17) 0.0764(18) 0.5937(15) 0.186(7) Uani 0.383(11) 1 d D U P A 2
C19 C 0.1605(14) 0.1702(14) 0.2596(11) 0.125(4) Uani 0.47(2) 1 d D U P C 1
F1 F 0.0637(14) 0.2189(17) 0.2716(15) 0.146(5) Uani 0.47(2) 1 d D U P C 1
F3 F 0.1796(17) 0.0834(12) 0.2543(13) 0.129(4) Uani 0.47(2) 1 d D U P C 1
F2 F 0.1937(17) 0.2127(17) 0.1792(10) 0.136(4) Uani 0.47(2) 1 d D U P C 1
C19A C 0.1624(13) 0.1651(12) 0.2608(10) 0.122(4) Uani 0.53(2) 1 d D U P C 2
F3A F 0.2300(12) 0.1580(16) 0.1875(10) 0.134(4) Uani 0.53(2) 1 d D U P C 2
F1A F 0.1335(15) 0.0934(12) 0.2878(13) 0.139(4) Uani 0.53(2) 1 d D U P C 2
F2A F 0.0836(12) 0.2424(11) 0.2411(13) 0.130(4) Uani 0.53(2) 1 d D U P C 2
F12 F 0.5141(11) 0.2177(13) 1.0928(10) 0.145(5) Uani 0.601(9) 1 d D U P D 1
F11 F 0.3717(7) 0.3127(10) 1.1072(7) 0.127(4) Uani 0.601(9) 1 d D U P D 1
F10 F 0.4966(10) 0.3411(9) 1.0030(8) 0.160(4) Uani 0.601(9) 1 d D U P D 1
C49 C 0.4512(10) 0.2828(12) 1.0464(9) 0.132(4) Uani 0.601(9) 1 d D U P D 1
C49A C 0.4391(17) 0.2630(14) 1.0677(12) 0.141(5) Uani 0.399(9) 1 d D U P D 2
F11A F 0.3984(16) 0.3591(13) 1.0577(14) 0.148(5) Uani 0.399(9) 1 d D U P D 2
F10A F 0.5312(16) 0.243(2) 1.0670(18) 0.140(5) Uani 0.399(9) 1 d D U P D 2
F12A F 0.4194(13) 0.2004(13) 1.1409(10) 0.152(4) Uani 0.399(9) 1 d D U P D 2
F8A F 0.6001(19) 0.078(2) 0.7907(9) 0.117(7) Uani 0.326(19) 1 d D U P B 2
F7A F 0.543(2) -0.0206(16) 0.8922(19) 0.130(6) Uani 0.326(19) 1 d D U P B 2
F9A F 0.6551(12) 0.0186(17) 0.9002(17) 0.116(6) Uani 0.326(19) 1 d D U P B 2
C32 C 0.5229(14) 0.4302(15) 0.1315(12) 0.094(7) Uani 0.617(11) 1 d D U P A 1
H32A H 0.5246 0.3684 0.1584 0.142 Uiso 0.617(11) 1 calc R U P A 1
H32B H 0.5609 0.4312 0.0751 0.142 Uiso 0.617(11) 1 calc R U P A 1
H32C H 0.4582 0.4732 0.1302 0.142 Uiso 0.617(11) 1 calc R U P A 1
C66 C 0.532(2) 0.441(2) 0.1082(17) 0.081(9) Uani 0.383(11) 1 d D U P A 2
H66A H 0.4707 0.4402 0.1414 0.121 Uiso 0.383(11) 1 d R U P A 2
H66B H 0.5240 0.4836 0.0546 0.121 Uiso 0.383(11) 1 d R U P A 2
H66C H 0.5747 0.3796 0.1001 0.121 Uiso 0.383(11) 1 d R U P A 2

loop_
_atom_site_aniso_label
_atom_site_aniso_U_11
_atom_site_aniso_U_22
_atom_site_aniso_U_33
_atom_site_aniso_U_23
_atom_site_aniso_U_13
_atom_site_aniso_U_12
Cu1 0.0522(4) 0.0493(4) 0.0595(4) -0.0137(3) -0.0152(3) -0.0180(3)
Cl1 0.1037(16) 0.1061(16) 0.1234(18) -0.0278(14) -0.0420(14) -0.0465(13)
S1 0.0513(9) 0.0683(11) 0.0939(13) -0.0329(9) -0.0020(8) -0.0280(8)
S2 0.0763(12) 0.0670(11) 0.0762(12) -0.0072(9) -0.0110(10) -0.0162(10)
F4 0.246(10) 0.148(9) 0.136(8) 0.010(6) -0.012(8) -0.148(8)
F5 0.238(10) 0.147(10) 0.108(8) 0.042(7) -0.057(7) -0.081(9)
F6 0.240(10) 0.157(9) 0.083(6) 0.004(5) -0.013(6) -0.110(8)
N1 0.051(3) 0.046(3) 0.057(3) -0.015(2) -0.011(2) -0.017(2)
N2 0.046(3) 0.042(3) 0.054(3) -0.008(2) -0.013(2) -0.014(2)
C1 0.098(7) 0.105(7) 0.109(7) -0.049(6) -0.005(5) -0.016(5)
C2 0.062(4) 0.044(4) 0.105(6) -0.024(4) -0.010(4) -0.016(3)
C02H 0.128(9) 0.058(5) 0.202(12) 0.005(6) -0.058(9) -0.005(6)
C3 0.086(6) 0.071(5) 0.168(9) -0.023(6) -0.023(6) -0.036(5)
C4 0.102(7) 0.048(5) 0.178(10) -0.011(5) -0.024(7) -0.022(5)
C5 0.086(6) 0.053(5) 0.131(8) -0.011(4) -0.022(5) -0.014(4)
C6 0.068(4) 0.051(4) 0.099(5) -0.017(4) -0.020(4) -0.011(3)
C7 0.052(4) 0.050(3) 0.067(4) -0.017(3) -0.008(3) -0.013(3)
C8 0.051(3) 0.051(3) 0.055(3) -0.012(3) -0.012(3) -0.016(3)
C9 0.043(3) 0.058(4) 0.073(4) -0.017(3) -0.013(3) -0.012(3)
C10 0.053(4) 0.058(4) 0.065(4) -0.014(3) -0.016(3) -0.021(3)
C11 0.051(3) 0.049(3) 0.047(3) -0.010(2) -0.017(3) -0.019(3)
C12 0.054(3) 0.053(3) 0.048(3) -0.008(3) -0.019(3) -0.019(3)
C13 0.056(4) 0.042(3) 0.063(4) -0.009(3) -0.022(3) -0.014(3)
C14 0.093(5) 0.067(4) 0.070(4) -0.002(3) -0.028(4) -0.043(4)
C15 0.108(6) 0.070(5) 0.085(5) 0.001(4) -0.027(5) -0.051(5)
C16 0.230(9) 0.137(8) 0.104(7) 0.022(6) -0.032(7) -0.121(8)
C17 0.082(5) 0.059(4) 0.118(7) -0.011(4) -0.027(5) -0.034(4)
C18 0.067(4) 0.066(4) 0.108(6) -0.027(4) -0.035(4) -0.023(4)
C20 0.066(4) 0.065(4) 0.078(4) -0.013(3) -0.029(3) -0.029(3)
C21 0.053(3) 0.046(3) 0.061(4) -0.008(3) -0.022(3) -0.019(3)
C22 0.068(4) 0.049(4) 0.086(5) -0.010(3) -0.032(4) -0.020(3)
C23 0.056(4) 0.047(4) 0.097(5) -0.024(3) -0.024(4) -0.003(3)
C24 0.056(4) 0.049(3) 0.063(4) -0.010(3) -0.017(3) -0.016(3)
C25 0.051(3) 0.053(3) 0.055(3) -0.014(3) -0.006(3) -0.017(3)
C26 0.060(4) 0.059(4) 0.068(4) -0.011(3) -0.013(3) -0.022(3)
C27 0.057(4) 0.068(4) 0.071(4) -0.022(3) -0.009(3) -0.018(3)
C28 0.068(5) 0.094(6) 0.130(8) -0.021(5) -0.030(5) -0.023(5)
C29 0.056(4) 0.073(5) 0.081(5) -0.030(4) 0.014(3) -0.025(4)
C30 0.083(5) 0.065(4) 0.066(4) -0.022(4) 0.022(4) -0.030(4)
C31 0.068(4) 0.049(4) 0.053(4) -0.009(3) 0.001(3) -0.013(3)
Cu2 0.0503(4) 0.0611(5) 0.0490(4) -0.0085(3) -0.0122(3) -0.0252(4)
Cl2 0.0881(12) 0.0709(11) 0.0784(11) -0.0179(9) -0.0235(9) -0.0357(10)
S3 0.0619(10) 0.0796(11) 0.0561(9) -0.0065(8) -0.0188(8) -0.0301(9)
S4 0.0667(10) 0.0582(10) 0.0718(11) -0.0144(8) -0.0210(8) -0.0173(8)
F7 0.127(6) 0.071(6) 0.162(9) -0.033(5) -0.047(6) -0.013(5)
F8 0.075(6) 0.099(7) 0.139(7) -0.035(5) 0.003(5) -0.018(6)
F9 0.111(7) 0.076(5) 0.138(7) -0.010(5) -0.048(6) -0.003(5)
N3 0.050(3) 0.058(3) 0.056(3) -0.014(2) -0.009(2) -0.023(2)
N4 0.057(3) 0.058(3) 0.050(3) -0.010(2) -0.009(2) -0.028(2)
C33 0.112(7) 0.079(5) 0.097(6) -0.036(4) -0.034(5) -0.025(5)
C34 0.050(4) 0.064(4) 0.057(4) -0.024(3) -0.006(3) -0.013(3)
C35 0.052(4) 0.076(5) 0.073(4) -0.027(4) -0.009(3) -0.009(3)
C36 0.043(4) 0.114(7) 0.092(5) -0.035(5) 0.005(4) -0.034(4)
C37 0.057(4) 0.091(5) 0.076(5) -0.034(4) 0.010(4) -0.034(4)
C38 0.074(5) 0.115(7) 0.133(8) -0.038(6) 0.009(5) -0.054(5)
C39 0.052(4) 0.068(4) 0.064(4) -0.014(3) -0.001(3) -0.024(3)
C40 0.051(3) 0.062(4) 0.051(3) -0.021(3) -0.004(3) -0.017(3)
C41 0.046(3) 0.054(3) 0.052(3) -0.011(3) -0.005(3) -0.022(3)
C42 0.059(4) 0.071(4) 0.051(4) -0.008(3) -0.005(3) -0.026(3)
C43 0.063(4) 0.057(4) 0.055(4) -0.001(3) -0.020(3) -0.022(3)
C44 0.051(3) 0.059(4) 0.055(3) -0.014(3) -0.014(3) -0.021(3)
C45 0.051(3) 0.057(3) 0.055(3) -0.011(3) -0.015(3) -0.023(3)
C46 0.051(3) 0.059(4) 0.060(4) -0.010(3) -0.014(3) -0.025(3)
C47 0.053(4) 0.089(5) 0.093(5) -0.039(4) -0.026(4) -0.017(4)
C48 0.060(4) 0.104(6) 0.095(5) -0.037(5) -0.030(4) -0.024(4)
C50 0.059(4) 0.091(5) 0.077(5) -0.005(4) -0.023(4) -0.034(4)
C51 0.060(4) 0.063(4) 0.067(4) -0.002(3) -0.014(3) -0.018(3)
C52 0.094(5) 0.082(5) 0.121(6) -0.022(5) -0.034(4) -0.018(4)
C53 0.066(4) 0.069(4) 0.067(4) -0.013(3) -0.021(3) -0.024(4)
C54 0.055(3) 0.060(4) 0.057(4) -0.012(3) -0.015(3) -0.028(3)
C55 0.069(4) 0.079(5) 0.072(4) -0.010(4) -0.024(3) -0.043(4)
C56 0.079(5) 0.087(5) 0.069(4) -0.009(4) -0.015(4) -0.057(4)
C57 0.069(4) 0.060(4) 0.051(3) -0.015(3) -0.003(3) -0.036(3)
C58 0.072(4) 0.054(4) 0.049(3) -0.009(3) -0.003(3) -0.025(3)
C59 0.103(6) 0.068(5) 0.068(5) -0.008(4) -0.006(4) -0.039(4)
C60 0.134(9) 0.054(5) 0.084(6) -0.005(4) 0.006(6) -0.027(5)
C61 0.288(19) 0.067(6) 0.162(11) 0.018(7) -0.060(12) -0.081(9)
C62 0.101(7) 0.077(6) 0.076(6) 0.011(5) -0.024(5) -0.014(5)
C63 0.081(5) 0.084(6) 0.063(4) 0.003(4) -0.015(4) -0.023(4)
C64 0.053(4) 0.061(4) 0.052(4) -0.010(3) -0.001(3) -0.013(3)
C65 0.089(5) 0.085(5) 0.062(4) -0.029(4) -0.003(4) -0.028(4)
C16A 0.233(10) 0.141(9) 0.105(7) 0.024(7) -0.033(7) -0.119(8)
F4A 0.251(11) 0.124(9) 0.122(9) 0.041(8) -0.044(9) -0.098(10)
F5A 0.232(11) 0.150(11) 0.088(8) 0.026(8) -0.045(8) -0.113(10)
F6A 0.238(11) 0.156(12) 0.127(10) 0.021(9) -0.013(9) -0.106(11)
C19 0.146(7) 0.138(7) 0.148(7) -0.029(6) -0.074(6) -0.076(6)
F1 0.145(9) 0.166(9) 0.162(10) -0.020(8) -0.086(8) -0.063(8)
F3 0.158(10) 0.136(7) 0.145(9) -0.056(7) -0.056(8) -0.066(8)
F2 0.168(9) 0.152(10) 0.135(7) -0.030(8) -0.086(7) -0.065(8)
C19A 0.144(7) 0.137(7) 0.147(7) -0.027(6) -0.074(6) -0.078(6)
F3A 0.167(9) 0.149(9) 0.133(7) -0.052(7) -0.076(7) -0.057(7)
F1A 0.163(9) 0.149(7) 0.178(10) -0.028(7) -0.079(8) -0.096(7)
F2A 0.131(7) 0.142(8) 0.154(10) 0.013(7) -0.089(7) -0.076(6)
F12 0.138(8) 0.205(10) 0.126(9) -0.040(7) -0.071(6) -0.062(7)
F11 0.121(7) 0.181(9) 0.112(7) -0.083(6) -0.025(5) -0.052(6)
F10 0.194(8) 0.189(9) 0.171(8) -0.052(7) -0.078(7) -0.101(7)
C49 0.130(7) 0.186(8) 0.141(7) -0.065(7) -0.060(6) -0.069(6)
C49A 0.138(7) 0.192(9) 0.141(8) -0.065(7) -0.061(7) -0.063(7)
F11A 0.153(9) 0.189(10) 0.155(10) -0.098(8) -0.058(8) -0.050(8)
F10A 0.137(8) 0.187(11) 0.150(11) -0.039(9) -0.067(8) -0.080(8)
F12A 0.156(9) 0.211(10) 0.133(8) -0.080(8) -0.049(7) -0.067(8)
F8A 0.090(11) 0.103(9) 0.119(8) -0.041(7) -0.018(8) 0.000(9)
F7A 0.135(10) 0.070(9) 0.148(12) -0.006(8) -0.034(9) -0.022(8)
F9A 0.090(8) 0.095(10) 0.133(10) -0.029(8) -0.045(8) 0.004(7)
C32 0.089(7) 0.087(7) 0.097(7) -0.015(2) -0.011(2) -0.037(3)
C66 0.078(9) 0.078(9) 0.082(9) -0.016(3) -0.015(3) -0.032(4)

loop_
_atom_type_symbol
_atom_type_description
_atom_type_scat_dispersion_real
_atom_type_scat_dispersion_imag
_atom_type_scat_source
C C 0.0033 0.0016 'International Tables Vol C Tables 4.2.6.8 and 6.1.1.4'
H H 0.0000 0.0000 'International Tables Vol C Tables 4.2.6.8 and 6.1.1.4'
Cl Cl 0.1484 0.1585 'International Tables Vol C Tables 4.2.6.8 and 6.1.1.4'
Cu Cu 0.3201 1.2651 'International Tables Vol C Tables 4.2.6.8 and 6.1.1.4'
F F 0.0171 0.0103 'International Tables Vol C Tables 4.2.6.8 and 6.1.1.4'
N N 0.0061 0.0033 'International Tables Vol C Tables 4.2.6.8 and 6.1.1.4'
S S 0.1246 0.1234 'International Tables Vol C Tables 4.2.6.8 and 6.1.1.4'

loop_
_geom_angle_atom_site_label_1
_geom_angle_atom_site_label_2
_geom_angle_atom_site_label_3
_geom_angle
_geom_angle_site_symmetry_1
_geom_angle_site_symmetry_3
_geom_angle_publ_flag
Cl1 Cu1 S1 86.48(8) . . ?
Cl1 Cu1 S2 100.53(8) . . ?
S1 Cu1 S2 87.80(7) . . ?
N1 Cu1 Cl1 143.95(16) . . ?
N1 Cu1 S1 93.41(14) . . ?
N1 Cu1 S2 115.49(15) . . ?
N2 Cu1 Cl1 92.64(15) . . ?
N2 Cu1 S1 171.79(15) . . ?
N2 Cu1 S2 84.34(15) . . ?
N2 Cu1 N1 92.10(19) . . ?
C1 S1 Cu1 102.7(3) . . ?
C2 S1 Cu1 108.1(2) . . ?
C2 S1 C1 100.2(4) . . ?
C31 S2 Cu1 96.0(2) . . ?
C32 S2 Cu1 93.9(7) . . ?
C32 S2 C31 99.1(8) . . ?
C66 S2 Cu1 106.0(11) . . ?
C66 S2 C31 100.8(11) . . ?
C8 N1 Cu1 130.7(4) . . ?
C8 N1 C11 106.2(5) . . ?
C11 N1 Cu1 121.2(4) . . ?
C21 N2 Cu1 122.5(4) . . ?
C24 N2 Cu1 128.2(4) . . ?
C24 N2 C21 107.3(5) . . ?
S1 C1 H1A 109.5 . . ?
S1 C1 H1B 109.5 . . ?
S1 C1 H1C 109.5 . . ?
H1A C1 H1B 109.5 . . ?
H1A C1 H1C 109.5 . . ?
H1B C1 H1C 109.5 . . ?
C3 C2 S1 116.2(6) . . ?
C3 C2 C7 119.2(7) . . ?
C7 C2 S1 124.6(5) . . ?
H02A C02H H02B 109.5 . . ?
H02A C02H H02C 109.5 . . ?
H02B C02H H02C 109.5 . . ?
C5 C02H H02A 109.5 . . ?
C5 C02H H02B 109.5 . . ?
C5 C02H H02C 109.5 . . ?
C2 C3 H3 119.6 . . ?
C2 C3 C4 120.8(8) . . ?
C4 C3 H3 119.6 . . ?
C3 C4 H4 119.8 . . ?
C5 C4 C3 120.4(8) . . ?
C5 C4 H4 119.8 . . ?
C4 C5 C02H 121.5(8) . . ?
C4 C5 C6 118.9(8) . . ?
C6 C5 C02H 119.6(9) . . ?
C5 C6 H6 119.1 . . ?
C5 C6 C7 121.9(8) . . ?
C7 C6 H6 119.1 . . ?
C2 C7 C6 118.8(6) . . ?
C2 C7 C8 125.3(6) . . ?
C6 C7 C8 115.9(6) . . ?
N1 C8 C7 125.5(5) . . ?
N1 C8 C9 109.7(5) . . ?
C9 C8 C7 124.6(5) . . ?
C8 C9 H9 126.7 . . ?
C10 C9 C8 106.7(5) . . ?
C10 C9 H9 126.7 . . ?
C9 C10 H10 126.0 . . ?
C9 C10 C11 107.9(6) . . ?
C11 C10 H10 126.0 . . ?
N1 C11 C10 109.5(5) . . ?
N1 C11 C12 123.6(5) . . ?
C10 C11 C12 126.6(5) . . ?
C11 C12 C13 115.8(5) . . ?
C21 C12 C11 126.7(5) . . ?
C21 C12 C13 117.4(5) . . ?
C14 C13 C12 120.4(5) . . ?
C20 C13 C12 121.2(5) . . ?
C20 C13 C14 118.4(6) . . ?
C13 C14 H14 120.0 . . ?
C15 C14 C13 119.9(7) . . ?
C15 C14 H14 120.0 . . ?
C14 C15 C16 118.9(9) . . ?
C14 C15 C17 121.4(7) . . ?
C14 C15 C16A 119.0(11) . . ?
C17 C15 C16 119.4(9) . . ?
C17 C15 C16A 119.3(10) . . ?
F4 C16 C15 111.5(12) . . ?
F5 C16 F4 108.8(16) . . ?
F5 C16 F6 110.9(16) . . ?
F5 C16 C15 110.3(12) . . ?
F6 C16 F4 102.8(14) . . ?
F6 C16 C15 112.2(12) . . ?
C15 C17 H17 120.4 . . ?
C18 C17 C15 119.2(7) . . ?
C18 C17 H17 120.4 . . ?
C17 C18 C20 119.7(7) . . ?
C17 C18 C19 121.8(10) . . ?
C17 C18 C19A 120.0(9) . . ?
C20 C18 C19 118.4(10) . . ?
C20 C18 C19A 120.3(9) . . ?
C13 C20 C18 121.3(7) . . ?
C13 C20 H20 119.4 . . ?
C18 C20 H20 119.4 . . ?
N2 C21 C22 108.4(5) . . ?
C12 C21 N2 123.3(5) . . ?
C12 C21 C22 128.1(6) . . ?
C21 C22 H22 126.5 . . ?
C23 C22 C21 107.1(6) . . ?
C23 C22 H22 126.5 . . ?
C22 C23 H23 126.1 . . ?
C22 C23 C24 107.8(6) . . ?
C24 C23 H23 126.1 . . ?
N2 C24 C23 109.5(5) . . ?
N2 C24 C25 124.7(5) . . ?
C23 C24 C25 125.7(6) . . ?
C26 C25 C24 117.7(5) . . ?
C26 C25 C31 117.4(6) . . ?
C31 C25 C24 124.9(6) . . ?
C25 C26 H26 118.0 . . ?
C25 C26 C27 123.9(6) . . ?
C27 C26 H26 118.0 . . ?
C26 C27 C28 121.2(7) . . ?
C29 C27 C26 117.0(6) . . ?
C29 C27 C28 121.8(7) . . ?
C27 C28 H28A 109.5 . . ?
C27 C28 H28B 109.5 . . ?
C27 C28 H28C 109.5 . . ?
H28A C28 H28B 109.5 . . ?
H28A C28 H28C 109.5 . . ?
H28B C28 H28C 109.5 . . ?
C27 C29 H29 119.7 . . ?
C30 C29 C27 120.7(7) . . ?
C30 C29 H29 119.7 . . ?
C29 C30 H30 118.5 . . ?
C29 C30 C31 122.9(7) . . ?
C31 C30 H30 118.5 . . ?
C25 C31 S2 126.9(5) . . ?
C25 C31 C30 118.0(6) . . ?
C30 C31 S2 114.8(5) . . ?
Cl2 Cu2 S3 85.89(7) . . ?
Cl2 Cu2 S4 107.11(7) . . ?
S3 Cu2 S4 96.58(6) . . ?
N3 Cu2 Cl2 93.15(15) . . ?
N3 Cu2 S3 178.83(15) . . ?
N3 Cu2 S4 83.06(15) . . ?
N3 Cu2 N4 90.7(2) . . ?
N4 Cu2 Cl2 142.87(16) . . ?
N4 Cu2 S3 90.52(14) . . ?
N4 Cu2 S4 110.02(15) . . ?
C64 S3 Cu2 107.1(2) . . ?
C64 S3 C65 100.8(3) . . ?
C65 S3 Cu2 100.0(2) . . ?
C33 S4 Cu2 101.6(3) . . ?
C34 S4 Cu2 94.3(2) . . ?
C34 S4 C33 103.8(4) . . ?
C41 N3 Cu2 128.1(4) . . ?
C41 N3 C44 107.6(5) . . ?
C44 N3 Cu2 121.6(4) . . ?
C54 N4 Cu2 120.1(4) . . ?
C57 N4 Cu2 131.2(4) . . ?
C57 N4 C54 106.1(5) . . ?
S4 C33 H33A 109.5 . . ?
S4 C33 H33B 109.5 . . ?
S4 C33 H33C 109.5 . . ?
H33A C33 H33B 109.5 . . ?
H33A C33 H33C 109.5 . . ?
H33B C33 H33C 109.5 . . ?
C35 C34 S4 116.9(5) . . ?
C35 C34 C40 118.2(6) . . ?
C40 C34 S4 124.9(5) . . ?
C34 C35 H35 119.2 . . ?
C34 C35 C36 121.6(7) . . ?
C36 C35 H35 119.2 . . ?
C35 C36 H36 119.5 . . ?
C35 C36 C37 121.0(7) . . ?
C37 C36 H36 119.5 . . ?
C36 C37 C38 121.5(7) . . ?
C36 C37 C39 117.1(7) . . ?
C39 C37 C38 121.5(8) . . ?
C37 C38 H38A 109.5 . . ?
C37 C38 H38B 109.5 . . ?
C37 C38 H38C 109.5 . . ?
H38A C38 H38B 109.5 . . ?
H38A C38 H38C 109.5 . . ?
H38B C38 H38C 109.5 . . ?
C37 C39 H39 118.4 . . ?
C40 C39 C37 123.2(7) . . ?
C40 C39 H39 118.4 . . ?
C34 C40 C41 124.4(6) . . ?
C39 C40 C34 118.9(6) . . ?
C39 C40 C41 116.6(6) . . ?
N3 C41 C40 123.5(5) . . ?
N3 C41 C42 109.5(5) . . ?
C42 C41 C40 127.0(5) . . ?
C41 C42 H42 125.8 . . ?
C43 C42 C41 108.4(6) . . ?
C43 C42 H42 125.8 . . ?
C42 C43 H43 126.6 . . ?
C42 C43 C44 106.7(5) . . ?
C44 C43 H43 126.6 . . ?
N3 C44 C43 107.8(5) . . ?
C45 C44 N3 123.6(5) . . ?
C45 C44 C43 128.5(6) . . ?
C44 C45 C46 118.4(5) . . ?
C44 C45 C54 125.6(5) . . ?
C54 C45 C46 115.9(5) . . ?
C47 C46 C45 120.4(6) . . ?
C53 C46 C45 119.9(5) . . ?
C53 C46 C47 119.7(6) . . ?
C46 C47 H47 120.3 . . ?
C46 C47 C48 119.4(7) . . ?
C48 C47 H47 120.3 . . ?
C47 C48 C49 116.0(9) . . ?
C47 C48 C49A 117.3(11) . . ?
C50 C48 C47 120.6(7) . . ?
C50 C48 C49 122.9(8) . . ?
C50 C48 C49A 121.1(10) . . ?
C48 C50 H50 119.4 . . ?
C51 C50 C48 121.2(7) . . ?
C51 C50 H50 119.4 . . ?
C50 C51 C52 120.9(7) . . ?
C50 C51 C53 118.6(7) . . ?
C53 C51 C52 120.5(7) . . ?
F7 C52 C51 111.3(8) . . ?
F8 C52 F7 101.2(11) . . ?
F8 C52 F9 110.0(9) . . ?
F8 C52 C51 117.0(9) . . ?
F9 C52 F7 101.4(8) . . ?
F9 C52 C51 114.0(8) . . ?
F8A C52 C51 106.1(14) . . ?
F8A C52 F9A 99.6(14) . . ?
F7A C52 C51 116.1(15) . . ?
F7A C52 F8A 108.7(18) . . ?
F7A C52 F9A 111.4(14) . . ?
F9A C52 C51 113.4(10) . . ?
C46 C53 C51 120.5(6) . . ?
C46 C53 H53 119.7 . . ?
C51 C53 H53 119.7 . . ?
N4 C54 C45 123.8(5) . . ?
N4 C54 C55 109.3(5) . . ?
C45 C54 C55 126.4(6) . . ?
C54 C55 H55 126.5 . . ?
C56 C55 C54 107.0(6) . . ?
C56 C55 H55 126.5 . . ?
C55 C56 H56 126.4 . . ?
C55 C56 C57 107.2(6) . . ?
C57 C56 H56 126.4 . . ?
N4 C57 C56 110.5(6) . . ?
N4 C57 C58 124.4(6) . . ?
C56 C57 C58 125.1(6) . . ?
C59 C58 C57 117.9(7) . . ?
C64 C58 C57 123.8(6) . . ?
C64 C58 C59 118.1(6) . . ?
C58 C59 H59 119.9 . . ?
C58 C59 C60 120.2(8) . . ?
C60 C59 H59 119.9 . . ?
C59 C60 C61 116.6(11) . . ?
C62 C60 C59 119.3(8) . . ?
C62 C60 C61 124.0(10) . . ?
C60 C61 H61A 109.5 . . ?
C60 C61 H61B 109.5 . . ?
C60 C61 H61C 109.5 . . ?
H61A C61 H61B 109.5 . . ?
H61A C61 H61C 109.5 . . ?
H61B C61 H61C 109.5 . . ?
C60 C62 H62 118.6 . . ?
C60 C62 C63 122.7(8) . . ?
C63 C62 H62 118.6 . . ?
C62 C63 H63 120.5 . . ?
C62 C63 C64 119.0(8) . . ?
C64 C63 H63 120.5 . . ?
C58 C64 S3 123.4(5) . . ?
C58 C64 C63 120.6(7) . . ?
C63 C64 S3 116.0(6) . . ?
S3 C65 H65A 109.5 . . ?
S3 C65 H65B 109.5 . . ?
S3 C65 H65C 109.5 . . ?
H65A C65 H65B 109.5 . . ?
H65A C65 H65C 109.5 . . ?
H65B C65 H65C 109.5 . . ?
F4A C16A C15 111.2(14) . . ?
F4A C16A F6A 105.4(18) . . ?
F5A C16A C15 114.2(16) . . ?
F5A C16A F4A 108.7(18) . . ?
F5A C16A F6A 105.7(19) . . ?
F6A C16A C15 111.1(16) . . ?
F1 C19 C18 111.3(17) . . ?
F1 C19 F2 103.0(16) . . ?
F3 C19 C18 113.6(15) . . ?
F3 C19 F1 107.6(17) . . ?
F3 C19 F2 104.4(15) . . ?
F2 C19 C18 116.1(14) . . ?
F3A C19A C18 111.3(12) . . ?
F3A C19A F2A 106.0(14) . . ?
F1A C19A C18 111.0(13) . . ?
F1A C19A F3A 110.8(15) . . ?
F1A C19A F2A 104.4(14) . . ?
F2A C19A C18 113.1(14) . . ?
F12 C49 C48 110.6(15) . . ?
F12 C49 F11 101.4(13) . . ?
F12 C49 F10 100.2(13) . . ?
F11 C49 C48 113.3(10) . . ?
F10 C49 C48 112.3(11) . . ?
F10 C49 F11 117.4(14) . . ?
F11A C49A C48 108.3(13) . . ?
F10A C49A C48 109(2) . . ?
F10A C49A F11A 101.8(18) . . ?
F10A C49A F12A 99.0(16) . . ?
F12A C49A C48 112.4(14) . . ?
F12A C49A F11A 125(2) . . ?
S2 C32 H32A 109.5 . . ?
S2 C32 H32B 109.5 . . ?
S2 C32 H32C 109.5 . . ?
H32A C32 H32B 109.5 . . ?
H32A C32 H32C 109.5 . . ?
H32B C32 H32C 109.5 . . ?
S2 C66 H66A 97.4 . . ?
S2 C66 H66B 123.4 . . ?
S2 C66 H66C 106.6 . . ?
H66A C66 H66B 109.5 . . ?
H66A C66 H66C 109.5 . . ?
H66B C66 H66C 109.5 . . ?

loop_
_geom_bond_atom_site_label_1
_geom_bond_atom_site_label_2
_geom_bond_distance
_geom_bond_site_symmetry_2
_geom_bond_publ_flag
Cu1 Cl1 2.285(2) . ?
Cu1 S1 2.3027(18) . ?
Cu1 S2 2.662(2) . ?
Cu1 N1 1.982(5) . ?
Cu1 N2 1.940(5) . ?
S1 C1 1.788(9) . ?
S1 C2 1.783(7) . ?
S2 C31 1.743(7) . ?
S2 C32 1.575(11) . ?
S2 C66 1.712(12) . ?
F4 C16 1.348(13) . ?
F5 C16 1.340(13) . ?
F6 C16 1.348(13) . ?
N1 C8 1.352(7) . ?
N1 C11 1.386(7) . ?
N2 C21 1.402(7) . ?
N2 C24 1.342(7) . ?
C1 H1A 0.9600 . ?
C1 H1B 0.9600 . ?
C1 H1C 0.9600 . ?
C2 C3 1.385(10) . ?
C2 C7 1.387(9) . ?
C02H H02A 0.9600 . ?
C02H H02B 0.9600 . ?
C02H H02C 0.9600 . ?
C02H C5 1.530(12) . ?
C3 H3 0.9300 . ?
C3 C4 1.392(12) . ?
C4 H4 0.9300 . ?
C4 C5 1.370(13) . ?
C5 C6 1.372(10) . ?
C6 H6 0.9300 . ?
C6 C7 1.402(9) . ?
C7 C8 1.479(8) . ?
C8 C9 1.436(8) . ?
C9 H9 0.9300 . ?
C9 C10 1.346(9) . ?
C10 H10 0.9300 . ?
C10 C11 1.404(8) . ?
C11 C12 1.407(8) . ?
C12 C13 1.514(8) . ?
C12 C21 1.381(8) . ?
C13 C14 1.387(9) . ?
C13 C20 1.373(8) . ?
C14 H14 0.9300 . ?
C14 C15 1.365(10) . ?
C15 C16 1.512(16) . ?
C15 C17 1.375(11) . ?
C15 C16A 1.524(18) . ?
C17 H17 0.9300 . ?
C17 C18 1.364(11) . ?
C18 C20 1.386(9) . ?
C18 C19 1.483(15) . ?
C18 C19A 1.482(14) . ?
C20 H20 0.9300 . ?
C21 C22 1.418(8) . ?
C22 H22 0.9300 . ?
C22 C23 1.359(9) . ?
C23 H23 0.9300 . ?
C23 C24 1.423(9) . ?
C24 C25 1.470(9) . ?
C25 C26 1.385(8) . ?
C25 C31 1.405(9) . ?
C26 H26 0.9300 . ?
C26 C27 1.396(9) . ?
C27 C28 1.493(10) . ?
C27 C29 1.391(10) . ?
C28 H28A 0.9600 . ?
C28 H28B 0.9600 . ?
C28 H28C 0.9600 . ?
C29 H29 0.9300 . ?
C29 C30 1.335(10) . ?
C30 H30 0.9300 . ?
C30 C31 1.414(10) . ?
Cu2 Cl2 2.2874(18) . ?
Cu2 S3 2.3266(17) . ?
Cu2 S4 2.6336(19) . ?
Cu2 N3 1.952(5) . ?
Cu2 N4 1.975(5) . ?
S3 C64 1.787(7) . ?
S3 C65 1.825(7) . ?
S4 C33 1.812(8) . ?
S4 C34 1.782(7) . ?
F7 C52 1.368(10) . ?
F8 C52 1.327(10) . ?
F9 C52 1.356(9) . ?
N3 C41 1.340(7) . ?
N3 C44 1.391(7) . ?
N4 C54 1.384(7) . ?
N4 C57 1.356(7) . ?
C33 H33A 0.9600 . ?
C33 H33B 0.9600 . ?
C33 H33C 0.9600 . ?
C34 C35 1.382(9) . ?
C34 C40 1.416(9) . ?
C35 H35 0.9300 . ?
C35 C36 1.383(11) . ?
C36 H36 0.9300 . ?
C36 C37 1.389(11) . ?
C37 C38 1.493(11) . ?
C37 C39 1.390(9) . ?
C38 H38A 0.9600 . ?
C38 H38B 0.9600 . ?
C38 H38C 0.9600 . ?
C39 H39 0.9300 . ?
C39 C40 1.376(9) . ?
C40 C41 1.486(8) . ?
C41 C42 1.410(8) . ?
C42 H42 0.9300 . ?
C42 C43 1.346(9) . ?
C43 H43 0.9300 . ?
C43 C44 1.432(8) . ?
C44 C45 1.379(8) . ?
C45 C46 1.505(8) . ?
C45 C54 1.401(8) . ?
C46 C47 1.377(9) . ?
C46 C53 1.373(9) . ?
C47 H47 0.9300 . ?
C47 C48 1.399(9) . ?
C48 C50 1.361(10) . ?
C48 C49 1.492(14) . ?
C48 C49A 1.517(17) . ?
C50 H50 0.9300 . ?
C50 C51 1.360(10) . ?
C51 C52 1.456(11) . ?
C51 C53 1.419(9) . ?
C52 F8A 1.379(13) . ?
C52 F7A 1.342(13) . ?
C52 F9A 1.384(12) . ?
C53 H53 0.9300 . ?
C54 C55 1.426(8) . ?
C55 H55 0.9300 . ?
C55 C56 1.355(9) . ?
C56 H56 0.9300 . ?
C56 C57 1.418(9) . ?
C57 C58 1.470(9) . ?
C58 C59 1.392(9) . ?
C58 C64 1.388(9) . ?
C59 H59 0.9300 . ?
C59 C60 1.418(12) . ?
C60 C61 1.549(14) . ?
C60 C62 1.327(14) . ?
C61 H61A 0.9600 . ?
C61 H61B 0.9600 . ?
C61 H61C 0.9600 . ?
C62 H62 0.9300 . ?
C62 C63 1.361(12) . ?
C63 H63 0.9300 . ?
C63 C64 1.401(9) . ?
C65 H65A 0.9600 . ?
C65 H65B 0.9600 . ?
C65 H65C 0.9600 . ?
C16A F4A 1.368(10) . ?
C16A F5A 1.368(10) . ?
C16A F6A 1.368(10) . ?
C19 F1 1.369(13) . ?
C19 F3 1.356(13) . ?
C19 F2 1.374(13) . ?
C19A F3A 1.363(12) . ?
C19A F1A 1.354(12) . ?
C19A F2A 1.368(12) . ?
F12 C49 1.341(12) . ?
F11 C49 1.361(12) . ?
F10 C49 1.347(12) . ?
C49A F11A 1.385(13) . ?
C49A F10A 1.366(14) . ?
C49A F12A 1.381(13) . ?
C32 H32A 0.9600 . ?
C32 H32B 0.9600 . ?
C32 H32C 0.9600 . ?
C66 H66A 0.9603 . ?
C66 H66B 0.9600 . ?
C66 H66C 0.9598 . ?

loop_
_geom_torsion_atom_site_label_1
_geom_torsion_atom_site_label_2
_geom_torsion_atom_site_label_3
_geom_torsion_atom_site_label_4
_geom_torsion
_geom_torsion_site_symmetry_1
_geom_torsion_site_symmetry_2
_geom_torsion_site_symmetry_3
_geom_torsion_site_symmetry_4
_geom_torsion_publ_flag
Cu1 S1 C2 C3 -151.0(6) . . . . ?
Cu1 S1 C2 C7 31.0(7) . . . . ?
Cu1 S2 C31 C25 36.0(6) . . . . ?
Cu1 S2 C31 C30 -138.1(5) . . . . ?
Cu1 N1 C8 C7 20.9(9) . . . . ?
Cu1 N1 C8 C9 -162.8(4) . . . . ?
Cu1 N1 C11 C10 164.5(4) . . . . ?
Cu1 N1 C11 C12 -20.8(7) . . . . ?
Cu1 N2 C21 C12 20.3(7) . . . . ?
Cu1 N2 C21 C22 -164.4(4) . . . . ?
Cu1 N2 C24 C23 163.7(4) . . . . ?
Cu1 N2 C24 C25 -17.1(9) . . . . ?
S1 C2 C3 C4 -176.5(8) . . . . ?
S1 C2 C7 C6 176.6(6) . . . . ?
S1 C2 C7 C8 -3.7(10) . . . . ?
N1 C8 C9 C10 -0.5(7) . . . . ?
N1 C11 C12 C13 -178.1(5) . . . . ?
N1 C11 C12 C21 -2.7(9) . . . . ?
N2 C21 C22 C23 -0.6(7) . . . . ?
N2 C24 C25 C26 150.8(6) . . . . ?
N2 C24 C25 C31 -29.9(10) . . . . ?
C1 S1 C2 C3 101.9(8) . . . . ?
C1 S1 C2 C7 -76.1(7) . . . . ?
C2 C3 C4 C5 -1.6(17) . . . . ?
C2 C7 C8 N1 -28.0(10) . . . . ?
C2 C7 C8 C9 156.1(7) . . . . ?
C02H C5 C6 C7 -177.6(9) . . . . ?
C3 C2 C7 C6 -1.3(11) . . . . ?
C3 C2 C7 C8 178.3(7) . . . . ?
C3 C4 C5 C02H 177.9(10) . . . . ?
C3 C4 C5 C6 1.0(16) . . . . ?
C4 C5 C6 C7 -0.7(14) . . . . ?
C5 C6 C7 C2 0.9(11) . . . . ?
C5 C6 C7 C8 -178.8(7) . . . . ?
C6 C7 C8 N1 151.6(6) . . . . ?
C6 C7 C8 C9 -24.2(9) . . . . ?
C7 C2 C3 C4 1.7(14) . . . . ?
C7 C8 C9 C10 175.8(6) . . . . ?
C8 N1 C11 C10 -1.1(6) . . . . ?
C8 N1 C11 C12 173.5(5) . . . . ?
C8 C9 C10 C11 -0.2(7) . . . . ?
C9 C10 C11 N1 0.8(7) . . . . ?
C9 C10 C11 C12 -173.6(6) . . . . ?
C10 C11 C12 C13 -4.4(8) . . . . ?
C10 C11 C12 C21 171.0(6) . . . . ?
C11 N1 C8 C7 -175.3(6) . . . . ?
C11 N1 C8 C9 1.0(6) . . . . ?
C11 C12 C13 C14 -96.1(7) . . . . ?
C11 C12 C13 C20 83.6(7) . . . . ?
C11 C12 C21 N2 3.4(9) . . . . ?
C11 C12 C21 C22 -170.9(6) . . . . ?
C12 C13 C14 C15 -178.7(7) . . . . ?
C12 C13 C20 C18 178.7(6) . . . . ?
C12 C21 C22 C23 174.4(6) . . . . ?
C13 C12 C21 N2 178.7(5) . . . . ?
C13 C12 C21 C22 4.4(9) . . . . ?
C13 C14 C15 C16 -174.8(10) . . . . ?
C13 C14 C15 C17 -1.0(13) . . . . ?
C13 C14 C15 C16A 172.3(11) . . . . ?
C14 C13 C20 C18 -1.6(10) . . . . ?
C14 C15 C16 F4 176.7(13) . . . . ?
C14 C15 C16 F5 -62.3(18) . . . . ?
C14 C15 C16 F6 62.0(17) . . . . ?
C14 C15 C17 C18 0.3(13) . . . . ?
C14 C15 C16A F4A -120.3(18) . . . . ?
C14 C15 C16A F5A 3(2) . . . . ?
C14 C15 C16A F6A 122.6(18) . . . . ?
C15 C17 C18 C20 -0.2(12) . . . . ?
C15 C17 C18 C19 -177.2(11) . . . . ?
C15 C17 C18 C19A -179.6(10) . . . . ?
C16 C15 C17 C18 174.0(10) . . . . ?
C17 C15 C16 F4 2.8(19) . . . . ?
C17 C15 C16 F5 123.8(14) . . . . ?
C17 C15 C16 F6 -111.9(14) . . . . ?
C17 C15 C16A F4A 53(2) . . . . ?
C17 C15 C16A F5A 176.7(16) . . . . ?
C17 C15 C16A F6A -64(2) . . . . ?
C17 C18 C20 C13 0.9(11) . . . . ?
C17 C18 C19 F1 72(2) . . . . ?
C17 C18 C19 F3 -49(2) . . . . ?
C17 C18 C19 F2 -170.4(15) . . . . ?
C17 C18 C19A F3A -136.1(14) . . . . ?
C17 C18 C19A F1A -12(2) . . . . ?
C17 C18 C19A F2A 104.8(15) . . . . ?
C20 C13 C14 C15 1.6(11) . . . . ?
C20 C18 C19 F1 -104.6(18) . . . . ?
C20 C18 C19 F3 133.7(16) . . . . ?
C20 C18 C19 F2 13(2) . . . . ?
C20 C18 C19A F3A 44.6(18) . . . . ?
C20 C18 C19A F1A 168.4(14) . . . . ?
C20 C18 C19A F2A -74.6(17) . . . . ?
C21 N2 C24 C23 0.0(7) . . . . ?
C21 N2 C24 C25 179.3(5) . . . . ?
C21 C12 C13 C14 88.1(7) . . . . ?
C21 C12 C13 C20 -92.2(7) . . . . ?
C21 C22 C23 C24 0.6(8) . . . . ?
C22 C23 C24 N2 -0.4(8) . . . . ?
C22 C23 C24 C25 -179.6(6) . . . . ?
C23 C24 C25 C26 -30.1(9) . . . . ?
C23 C24 C25 C31 149.2(7) . . . . ?
C24 N2 C21 C12 -174.9(5) . . . . ?
C24 N2 C21 C22 0.4(6) . . . . ?
C24 C25 C26 C27 179.9(6) . . . . ?
C24 C25 C31 S2 5.9(10) . . . . ?
C24 C25 C31 C30 179.8(6) . . . . ?
C25 C26 C27 C28 179.8(7) . . . . ?
C25 C26 C27 C29 0.8(10) . . . . ?
C26 C25 C31 S2 -174.9(5) . . . . ?
C26 C25 C31 C30 -1.0(9) . . . . ?
C26 C27 C29 C30 -1.8(10) . . . . ?
C27 C29 C30 C31 1.5(11) . . . . ?
C28 C27 C29 C30 179.2(7) . . . . ?
C29 C30 C31 S2 174.6(6) . . . . ?
C29 C30 C31 C25 0.0(11) . . . . ?
C31 C25 C26 C27 0.6(10) . . . . ?
Cu2 S3 C64 C58 33.1(6) . . . . ?
Cu2 S3 C64 C63 -147.8(5) . . . . ?
Cu2 S4 C34 C35 -133.8(5) . . . . ?
Cu2 S4 C34 C40 43.1(5) . . . . ?
Cu2 N3 C41 C40 -16.9(8) . . . . ?
Cu2 N3 C41 C42 162.9(4) . . . . ?
Cu2 N3 C44 C43 -163.0(4) . . . . ?
Cu2 N3 C44 C45 21.2(8) . . . . ?
Cu2 N4 C54 C45 -25.0(8) . . . . ?
Cu2 N4 C54 C55 162.0(4) . . . . ?
Cu2 N4 C57 C56 -160.3(5) . . . . ?
Cu2 N4 C57 C58 19.7(9) . . . . ?
S4 C34 C35 C36 175.1(6) . . . . ?
S4 C34 C40 C39 -178.3(5) . . . . ?
S4 C34 C40 C41 1.0(9) . . . . ?
N3 C41 C42 C43 -2.3(7) . . . . ?
N3 C44 C45 C46 -177.8(5) . . . . ?
N3 C44 C45 C54 6.1(10) . . . . ?
N4 C54 C55 C56 1.9(7) . . . . ?
N4 C57 C58 C59 147.6(6) . . . . ?
N4 C57 C58 C64 -38.1(9) . . . . ?
C33 S4 C34 C35 123.2(6) . . . . ?
C33 S4 C34 C40 -60.0(6) . . . . ?
C34 C35 C36 C37 3.9(11) . . . . ?
C34 C40 C41 N3 -29.8(9) . . . . ?
C34 C40 C41 C42 150.5(6) . . . . ?
C35 C34 C40 C39 -1.5(9) . . . . ?
C35 C34 C40 C41 177.9(6) . . . . ?
C35 C36 C37 C38 179.0(7) . . . . ?
C35 C36 C37 C39 -2.3(11) . . . . ?
C36 C37 C39 C40 -1.3(10) . . . . ?
C37 C39 C40 C34 3.1(10) . . . . ?
C37 C39 C40 C41 -176.3(6) . . . . ?
C38 C37 C39 C40 177.4(7) . . . . ?
C39 C40 C41 N3 149.6(6) . . . . ?
C39 C40 C41 C42 -30.1(9) . . . . ?
C40 C34 C35 C36 -2.0(10) . . . . ?
C40 C41 C42 C43 177.4(6) . . . . ?
C41 N3 C44 C43 -0.1(6) . . . . ?
C41 N3 C44 C45 -175.9(6) . . . . ?
C41 C42 C43 C44 2.2(7) . . . . ?
C42 C43 C44 N3 -1.3(7) . . . . ?
C42 C43 C44 C45 174.2(6) . . . . ?
C43 C44 C45 C46 7.3(10) . . . . ?
C43 C44 C45 C54 -168.8(6) . . . . ?
C44 N3 C41 C40 -178.3(5) . . . . ?
C44 N3 C41 C42 1.4(7) . . . . ?
C44 C45 C46 C47 -84.5(8) . . . . ?
C44 C45 C46 C53 95.3(7) . . . . ?
C44 C45 C54 N4 -3.7(10) . . . . ?
C44 C45 C54 C55 168.1(6) . . . . ?
C45 C46 C47 C48 -178.9(7) . . . . ?
C45 C46 C53 C51 178.5(6) . . . . ?
C45 C54 C55 C56 -170.8(6) . . . . ?
C46 C45 C54 N4 -179.9(5) . . . . ?
C46 C45 C54 C55 -8.2(9) . . . . ?
C46 C47 C48 C50 0.2(12) . . . . ?
C46 C47 C48 C49 172.4(9) . . . . ?
C46 C47 C48 C49A -168.1(11) . . . . ?
C47 C46 C53 C51 -1.7(10) . . . . ?
C47 C48 C50 C51 -1.3(12) . . . . ?
C47 C48 C49 F12 161.2(11) . . . . ?
C47 C48 C49 F11 48.1(16) . . . . ?
C47 C48 C49 F10 -87.8(14) . . . . ?
C47 C48 C49A F11A -42(2) . . . . ?
C47 C48 C49A F10A -152.0(15) . . . . ?
C47 C48 C49A F12A 99.4(17) . . . . ?
C48 C50 C51 C52 -179.2(8) . . . . ?
C48 C50 C51 C53 0.9(11) . . . . ?
C50 C48 C49 F12 -26.8(17) . . . . ?
C50 C48 C49 F11 -139.9(12) . . . . ?
C50 C48 C49 F10 84.2(16) . . . . ?
C50 C48 C49A F11A 149.6(15) . . . . ?
C50 C48 C49A F10A 40(2) . . . . ?
C50 C48 C49A F12A -69(2) . . . . ?
C50 C51 C52 F7 147.0(10) . . . . ?
C50 C51 C52 F8 -97.3(12) . . . . ?
C50 C51 C52 F9 33.1(12) . . . . ?
C50 C51 C52 F8A -120.6(17) . . . . ?
C50 C51 C52 F7A 118.5(16) . . . . ?
C50 C51 C52 F9A -12.4(17) . . . . ?
C50 C51 C53 C46 0.7(10) . . . . ?
C52 C51 C53 C46 -179.3(7) . . . . ?
C53 C46 C47 C48 1.3(11) . . . . ?
C53 C51 C52 F7 -33.0(12) . . . . ?
C53 C51 C52 F8 82.7(13) . . . . ?
C53 C51 C52 F9 -146.9(10) . . . . ?
C53 C51 C52 F8A 59.3(18) . . . . ?
C53 C51 C52 F7A -61.6(17) . . . . ?
C53 C51 C52 F9A 167.6(15) . . . . ?
C54 N4 C57 C56 0.8(7) . . . . ?
C54 N4 C57 C58 -179.2(6) . . . . ?
C54 C45 C46 C47 92.0(8) . . . . ?
C54 C45 C46 C53 -88.2(7) . . . . ?
C54 C55 C56 C57 -1.3(8) . . . . ?
C55 C56 C57 N4 0.3(8) . . . . ?
C55 C56 C57 C58 -179.6(6) . . . . ?
C56 C57 C58 C59 -32.5(9) . . . . ?
C56 C57 C58 C64 141.8(7) . . . . ?
C57 N4 C54 C45 171.3(6) . . . . ?
C57 N4 C54 C55 -1.6(7) . . . . ?
C57 C58 C59 C60 176.6(7) . . . . ?
C57 C58 C64 S3 4.4(9) . . . . ?
C57 C58 C64 C63 -174.6(6) . . . . ?
C58 C59 C60 C61 -179.1(9) . . . . ?
C58 C59 C60 C62 -3.3(13) . . . . ?
C59 C58 C64 S3 178.7(5) . . . . ?
C59 C58 C64 C63 -0.3(10) . . . . ?
C59 C60 C62 C63 2.9(15) . . . . ?
C60 C62 C63 C64 -1.1(14) . . . . ?
C61 C60 C62 C63 178.3(10) . . . . ?
C62 C63 C64 S3 -179.3(6) . . . . ?
C62 C63 C64 C58 -0.2(11) . . . . ?
C64 C58 C59 C60 2.0(10) . . . . ?
C65 S3 C64 C58 -71.0(6) . . . . ?
C65 S3 C64 C63 108.1(6) . . . . ?
C16A C15 C17 C18 -173.0(12) . . . . ?
C19 C18 C20 C13 178.0(11) . . . . ?
C19A C18 C20 C13 -179.7(10) . . . . ?
C49 C48 C50 C51 -173.0(9) . . . . ?
C49A C48 C50 C51 166.6(12) . . . . ?
C32 S2 C31 C25 -58.9(10) . . . . ?
C32 S2 C31 C30 127.0(9) . . . . ?
C66 S2 C31 C25 -71.7(12) . . . . ?
C66 S2 C31 C30 114.3(12) . . . . ?

loop_
_smtbx_masks_void_nr
_smtbx_masks_void_average_x
_smtbx_masks_void_average_y
_smtbx_masks_void_average_z
_smtbx_masks_void_volume
_smtbx_masks_void_count_electrons
_smtbx_masks_void_content
1 -0.548 0.000 0.548 707.5 211.2 '4 CHCl3'
2 0.067 -0.050 0.349 8.3 0.0 ?
3 -0.067 0.050 0.651 8.3 0.0 ?
